data_4331460
loop_
_publ_author_name
'Santanu Banerjee'
'Christos D. Malliakas'
'Mercouri G. Kanatzidis'

_publ_contact_author_address
;
   Department of Chemistry
     2145 Sheridan Road
   Northwestern University
   Evanston, IL 60208-3113
           USA
;
_publ_contact_author_email m-kanatzidis@northwestern.edu
_publ_contact_author_fax 847-491-5937
_publ_contact_author_name 'Mercouri G. Kanatzidis'
_publ_contact_author_phone 847-467-1541
_publ_section_title
;
New Layered Tin(II) Thiophosphates ASnPS4 (A = K, Rb, Cs): Synthesis,
Structure, Glass Formation, and the Modulated CsSnPS4
;
_journal_name_full 'Inorganic Chemistry'
_journal_page_first 11562
_journal_page_last 11573
_journal_paper_doi 10.1021/ic301456m
_journal_volume 51
_journal_year 2012
_chemical_formula_sum 'Cs P S4 Sn'
_chemical_formula_weight 410.8
_space_group_ssg_name P21/m(\a0\g)0s
_symmetry_cell_setting monoclinic
_audit_creation_method 'Jana2006 Version : 30/11/2009'
_cell_angle_alpha 90
_cell_angle_beta 90
_cell_angle_gamma 90
_cell_formula_units_Z 4
_cell_length_a 6.2031(5)
_cell_length_b 6.8416(5)
_cell_length_c 18.0468(14)
_cell_measurement_reflns_used 18166
_cell_measurement_temperature 100.0(3)
_cell_modulation_dimension 1
_cell_volume 765.89(10)
_computing_cell_refinement 'STOE X-AREA'
_computing_data_collection 'STOE X-AREA'
_computing_data_reduction 'STOE X-RED'
_computing_publication_material 'Jana2006 (Petricek, Dusek & Palatinus, 2006)'
_computing_structure_refinement 'Jana2006 (Petricek, Dusek & Palatinus, 2006)'
_diffrn_ambient_temperature 100.0(3)
_diffrn_measured_fraction_theta_full 0.99
_diffrn_measured_fraction_theta_max 0.99
_diffrn_radiation_wavelength 0.71073
_diffrn_reflns_av_R_equivalents 0.0771
_diffrn_reflns_av_sigmaI/netI 0.0561
_diffrn_reflns_limit_h_max 9
_diffrn_reflns_limit_h_min -8
_diffrn_reflns_limit_index_m_1_max 2
_diffrn_reflns_limit_index_m_1_min -2
_diffrn_reflns_limit_k_max 9
_diffrn_reflns_limit_k_min -9
_diffrn_reflns_limit_l_max 25
_diffrn_reflns_limit_l_min -24
_diffrn_reflns_number 34902
_diffrn_reflns_theta_full 29.21
_diffrn_reflns_theta_max 29.21
_diffrn_reflns_theta_min 3.96
_exptl_absorpt_coefficient_mu 9.207
_exptl_absorpt_correction_T_max 0.6363
_exptl_absorpt_correction_T_min 0.3583
_exptl_absorpt_correction_type integration
_exptl_absorpt_process_details X-Shape
_exptl_crystal_colour Orange
_exptl_crystal_density_diffrn 3.5617
_exptl_crystal_description Rod
_exptl_crystal_F_000 736
_exptl_crystal_size_max 0.17
_exptl_crystal_size_mid 0.10
_exptl_crystal_size_min 0.04
_refine_diff_density_max 7.67
_refine_diff_density_min -4.85
_refine_ls_extinction_coef 400(30)
_refine_ls_extinction_method 'B-C type 1 gaussian isotropic (Becker & Coppens, 1974)'
_refine_ls_goodness_of_fit_gt 1.78
_refine_ls_goodness_of_fit_ref 1.45
_refine_ls_number_constraints 26
_refine_ls_number_parameters 139
_refine_ls_number_reflns 9352
_refine_ls_number_restraints 0
_refine_ls_R_factor_all 0.1100
_refine_ls_R_factor_gt 0.0618
_refine_ls_shift/su_max 0.0274
_refine_ls_shift/su_mean 0.0042
_refine_ls_structure_factor_coef Fsqd
_refine_ls_weighting_details w=1/(\s^2^(I)+0.0016I^2^)
_refine_ls_weighting_scheme sigma
_refine_ls_wR_factor_gt 0.1349
_refine_ls_wR_factor_ref 0.1491
_reflns_number_gt 5097
_reflns_number_total 9352
_reflns_threshold_expression I>3\s(I)
_cod_original_formula_sum 'Cs1 P1 S4 Sn1'
_cod_database_code 4331460
_[local]_bilbao_database_code 7682EhswuI

loop_
_space_group_symop_ssg_id
_space_group_symop_ssg_operation_algebraic
1 x1,x2,x3,x4
2 -x1,x2+1/2,-x3,-x4+1/2
3 -x1,-x2,-x3,-x4
4 x1,-x2+1/2,x3,x4+1/2

loop_
_atom_site_label
_atom_site_type_symbol
_atom_site_fract_x
_atom_site_fract_y
_atom_site_fract_z
_atom_site_adp_type
_atom_site_U_iso_or_equiv
_atom_site_symmetry_multiplicity
_atom_site_occupancy
_atom_site_calc_flag
_atom_site_refinement_flags
_atom_site_disorder_assembly
_atom_site_disorder_group
Cs1 Cs 0.42345(15) 0.25 0.29902(5) Uani 0.0153(3) 2 1 d . . .
Cs2 Cs 0.92100(16) 0.75 0.20065(6) Uani 0.0180(3) 2 1 d . . .
Sn1 Sn 0.70707(13) 0.25 0.02010(5) Uani 0.0109(2) 2 1 d . . .
Sn2 Sn 0.20794(13) 0.75 0.47939(5) Uani 0.0113(2) 2 1 d . . .
P1 P 0.7235(6) 0.75 0.4016(2) Uani 0.0128(10) 2 1 d . . .
P2 P 0.7770(5) 0.75 0.90146(19) Uani 0.0092(9) 2 1 d . . .
S1 S 0.6701(5) 0.75 0.51428(17) Uani 0.0134(8) 2 1 d . . .
S2 S 0.8929(4) 0.9939(3) 0.37727(14) Uani 0.0151(7) 4 1 d . . .
S3 S 0.8319(5) 0.75 0.01459(16) Uani 0.0118(8) 2 1 d . . .
S4 S 0.4352(6) 0.75 0.3486(2) Uani 0.0140(10) 2 1 d . . .
S5 S 0.0651(6) 0.75 0.8484(2) Uani 0.0107(9) 2 1 d . . .
S6 S 0.6074(3) 0.9936(3) 0.87734(14) Uani 0.0123(6) 4 1 d . . .

loop_
_atom_site_aniso_label
_atom_site_aniso_type_symbol
_atom_site_aniso_U_11
_atom_site_aniso_U_22
_atom_site_aniso_U_33
_atom_site_aniso_U_12
_atom_site_aniso_U_13
_atom_site_aniso_U_23
Cs1 Cs 0.0224(5) 0.0169(4) 0.0067(5) 0 -0.0026(3) 0
Cs2 Cs 0.0267(5) 0.0148(4) 0.0124(5) 0 0.0017(4) 0
Sn1 Sn 0.0110(4) 0.0082(4) 0.0135(5) 0 0.0001(3) 0
Sn2 Sn 0.0101(4) 0.0121(4) 0.0116(5) 0 0.0000(3) 0
P1 P 0.0142(17) 0.0106(14) 0.014(2) 0 0.0012(14) 0
P2 P 0.0062(15) 0.0187(15) 0.0027(16) 0 0.0019(12) 0
S1 S 0.0159(13) 0.0110(13) 0.0134(16) 0 0.0002(10) 0
S2 S 0.0148(12) 0.0143(10) 0.0161(13) -0.0032(8) 0.0010(9) -0.0008(8)
S3 S 0.0153(13) 0.0134(14) 0.0066(14) 0 0.0004(10) 0
S4 S 0.0112(18) 0.0184(15) 0.012(2) 0 -0.0015(15) 0
S5 S 0.0091(17) 0.0164(15) 0.0066(18) 0 0.0014(13) 0
S6 S 0.0105(11) 0.0118(9) 0.0145(12) 0.0006(8) -0.0017(9) -0.0029(8)

loop_
_atom_site_displace_Fourier_atom_site_label
_atom_site_displace_Fourier_axis
_atom_site_displace_Fourier_wave_vector_seq_id
_atom_site_displace_Fourier_param_cos
_atom_site_displace_Fourier_param_sin
Cs1 x 1 0 0
Cs1 y 1 -0.03717(17) 0.01029(15)
Cs1 z 1 0 0
Cs1 x 2 0 -0.00892(17)
Cs1 y 2 0 0
Cs1 z 2 0 -0.00010(6)
Cs2 x 1 0 0
Cs2 y 1 -0.03841(19) 0.00802(16)
Cs2 z 1 0 0
Cs2 x 2 0 0.0257(3)
Cs2 y 2 0 0
Cs2 z 2 0 -0.00507(11)
Sn1 x 1 0 0
Sn1 y 1 -0.03684(14) 0.08749(17)
Sn1 z 1 0 0
Sn1 x 2 0 -0.00047(12)
Sn1 y 2 0 0
Sn1 z 2 0 -0.00105(5)
Sn2 x 1 0 0
Sn2 y 1 -0.03161(14) 0.07517(18)
Sn2 z 1 0 0
Sn2 x 2 0 -0.00244(11)
Sn2 y 2 0 0
Sn2 z 2 0 0.00039(5)
P1 x 1 0 0
P1 y 1 -0.0326(6) -0.0422(7)
P1 z 1 0 0
P1 x 2 0 0.0130(10)
P1 y 2 0 0
P1 z 2 0 -0.0039(4)
P2 x 1 0 0
P2 y 1 0.0195(5) -0.0324(7)
P2 z 1 0 0
P2 x 2 0 0.0057(4)
P2 y 2 0 0
P2 z 2 0 0.00044(17)
S1 x 1 0 0
S1 y 1 -0.0318(5) -0.0808(6)
S1 z 1 0 0
S1 x 2 0 0.0265(8)
S1 y 2 0 0
S1 z 2 0 -0.0012(3)
S2 x 1 -0.0046(5) 0.0020(5)
S2 y 1 -0.0218(4) -0.0409(5)
S2 z 1 -0.00216(18) 0.0084(2)
S2 x 2 0 0.0059(3)
S2 y 2 0 0.0013(4)
S2 z 2 0 -0.00277(15)
S3 x 1 0 0
S3 y 1 0.0333(5) -0.0655(6)
S3 z 1 0 0
S3 x 2 0 0.0259(9)
S3 y 2 0 0
S3 z 2 0 0.0002(3)
S4 x 1 0 0
S4 y 1 -0.0374(7) 0.0100(6)
S4 z 1 0 0
S4 x 2 0 -0.0042(6)
S4 y 2 0 0
S4 z 2 0 0.0006(3)
S5 x 1 0 0
S5 y 1 0.0357(6) 0.0110(5)
S5 z 1 0 0
S5 x 2 0 0.0144(12)
S5 y 2 0 0
S5 z 2 0 0.0021(5)
S6 x 1 -0.0088(4) 0.0008(4)
S6 y 1 0.0080(3) -0.0281(4)
S6 z 1 0.00506(17) 0.00810(18)
S6 x 2 0 0.0043(2)
S6 y 2 0 -0.0011(2)
S6 z 2 0 0.00072(12)

loop_
_atom_site_Fourier_wave_vector_seq_id
_atom_site_Fourier_wave_vector_x
_atom_site_Fourier_wave_vector_y
_atom_site_Fourier_wave_vector_z
1 0.25000 0.00000 0.25000
2 0.50000 0.00000 0.50000

loop_
_atom_type_symbol
_atom_type_scat_dispersion_real
_atom_type_scat_dispersion_imag
_atom_type_scat_source
Cs -0.368 2.119 'International Tables Vol C tables 4.2.6.8 and 6.1.1.1'
Sn -0.654 1.425 'International Tables Vol C tables 4.2.6.8 and 6.1.1.1'
P 0.102 0.094 'International Tables Vol C tables 4.2.6.8 and 6.1.1.1'
S 0.125 0.123 'International Tables Vol C tables 4.2.6.8 and 6.1.1.1'

loop_
_cell_wave_vector_seq_id
_cell_wave_vector_x
_cell_wave_vector_y
_cell_wave_vector_z
1 0.25000 0.00000 0.25000

loop_
_geom_angle_atom_site_label_1
_geom_angle_atom_site_label_2
_geom_angle_atom_site_label_3
_geom_angle_site_symmetry_1
_geom_angle_site_symmetry_2
_geom_angle_site_symmetry_3
_geom_angle_av
_geom_angle_min
_geom_angle_max
_geom_angle_publ_flag
P2 Sn1 P2 1_544 . 1_554 113.57(9) 112.96(9) 114.18(9) yes
P2 Sn1 P2 1_544 . 2_646 108.57(10) 96.26(9) 121.61(10) yes
P2 Sn1 S3 1_544 . 1_545 31.27(12) 26.27(10) 36.24(15) yes
P2 Sn1 S3 1_544 . . 140.28(13) 137.01(11) 144.08(14) yes
P2 Sn1 S3 1_544 . 2_645 89.82(10) 77.75(9) 101.42(11) yes
P2 Sn1 S3 1_544 . 2_745 76.98(11) 64.20(11) 88.60(12) yes
P2 Sn1 S5 1_544 . 2_646 113.69(12) 104.08(12) 122.47(13) yes
P2 Sn1 S6 1_544 . 1_544 29.46(11) 24.11(10) 35.19(12) yes
P2 Sn1 S6 1_544 . 2_646 143.51(11) 133.02(12) 155.10(10) yes
P2 Sn1 S6 1_544 . 3_666 87.28(11) 74.86(10) 99.96(13) yes
P2 Sn1 S6 1_544 . 4_564 91.95(12) 86.07(11) 98.51(12) yes
P2 Sn1 P2 1_554 . 2_646 108.57(10) 96.26(9) 121.61(10) yes
P2 Sn1 S3 1_554 . 1_545 140.28(13) 137.01(11) 144.08(14) yes
P2 Sn1 S3 1_554 . . 31.27(12) 26.27(10) 36.24(15) yes
P2 Sn1 S3 1_554 . 2_645 89.82(10) 77.75(9) 101.42(11) yes
P2 Sn1 S3 1_554 . 2_745 76.98(11) 64.20(11) 88.60(12) yes
P2 Sn1 S5 1_554 . 2_646 113.69(12) 104.08(12) 122.47(13) yes
P2 Sn1 S6 1_554 . 1_544 91.95(12) 86.07(11) 98.51(12) yes
P2 Sn1 S6 1_554 . 2_646 87.28(11) 74.86(10) 99.96(13) yes
P2 Sn1 S6 1_554 . 3_666 143.51(11) 133.02(12) 155.10(10) yes
P2 Sn1 S6 1_554 . 4_564 29.46(11) 24.11(10) 35.19(12) yes
P2 Sn1 S3 2_646 . 1_545 102.85(13) 88.86(11) 118.34(15) yes
P2 Sn1 S3 2_646 . . 102.85(13) 88.86(11) 118.34(15) yes
P2 Sn1 S3 2_646 . 2_645 35.13(12) 34.68(12) 35.57(13) yes
P2 Sn1 S3 2_646 . 2_745 155.75(13) 149.56(12) 161.95(13) yes
P2 Sn1 S5 2_646 . 2_646 94.27(19) 93.06(19) 95.49(19) yes
P2 Sn1 S6 2_646 . 1_544 98.04(11) 90.21(11) 107.54(12) yes
P2 Sn1 S6 2_646 . 2_646 35.20(11) 33.14(11) 36.97(12) yes
P2 Sn1 S6 2_646 . 3_666 35.20(11) 33.14(11) 36.97(12) yes
P2 Sn1 S6 2_646 . 4_564 98.04(11) 90.21(11) 107.54(12) yes
S3 Sn1 S3 1_545 . . 152.88(12) 150.40(13) 155.36(14) yes
S3 Sn1 S3 1_545 . 2_645 102.86(9) 85.08(8) 120.41(11) yes
S3 Sn1 S3 1_545 . 2_745 76.50(10) 62.66(10) 87.95(11) yes
S3 Sn1 S5 1_545 . 2_646 84.60(11) 78.49(10) 89.36(11) yes
S3 Sn1 S6 1_545 . 1_544 59.58(11) 48.96(10) 70.36(12) yes
S3 Sn1 S6 1_545 . 2_646 131.07(12) 120.32(11) 142.95(12) yes
S3 Sn1 S6 1_545 . 3_666 70.42(11) 58.63(9) 83.26(12) yes
S3 Sn1 S6 1_545 . 4_564 122.91(11) 112.31(11) 133.14(12) yes
S3 Sn1 S3 . . 2_645 102.86(9) 85.08(8) 120.41(11) yes
S3 Sn1 S3 . . 2_745 76.50(10) 62.66(10) 87.95(11) yes
S3 Sn1 S5 . . 2_646 84.60(11) 78.49(10) 89.36(11) yes
S3 Sn1 S6 . . 1_544 122.91(11) 112.31(11) 133.14(12) yes
S3 Sn1 S6 . . 2_646 70.42(11) 58.63(9) 83.26(12) yes
S3 Sn1 S6 . . 3_666 131.07(12) 120.32(11) 142.95(12) yes
S3 Sn1 S6 . . 4_564 59.58(11) 48.96(10) 70.36(12) yes
S3 Sn1 S3 2_645 . 2_745 147.46(12) 143.12(12) 151.79(13) yes
S3 Sn1 S5 2_645 . 2_646 127.98(18) 127.34(18) 128.61(18) yes
S3 Sn1 S6 2_645 . 1_544 68.64(10) 62.75(10) 75.91(11) yes
S3 Sn1 S6 2_645 . 2_646 58.87(11) 54.35(10) 62.94(12) yes
S3 Sn1 S6 2_645 . 3_666 58.87(11) 54.35(10) 62.94(12) yes
S3 Sn1 S6 2_645 . 4_564 68.64(10) 62.75(10) 75.91(11) yes
S3 Sn1 S5 2_745 . 2_646 70.91(19) 70.90(19) 70.92(19) yes
S3 Sn1 S6 2_745 . 1_544 89.61(11) 80.79(11) 95.63(12) yes
S3 Sn1 S6 2_745 . 2_646 135.36(12) 115.66(12) 150.51(13) yes
S3 Sn1 S6 2_745 . 3_666 135.36(12) 115.66(12) 150.51(13) yes
S3 Sn1 S6 2_745 . 4_564 89.61(11) 80.79(11) 95.63(12) yes
S5 Sn1 S6 2_646 . 1_544 142.49(13) 128.17(12) 156.80(13) yes
S5 Sn1 S6 2_646 . 2_646 78.66(13) 73.94(12) 83.56(14) yes
S5 Sn1 S6 2_646 . 3_666 78.66(13) 73.94(12) 83.56(14) yes
S5 Sn1 S6 2_646 . 4_564 142.49(13) 128.17(12) 156.80(13) yes
S6 Sn1 S6 1_544 . 2_646 126.82(13) 124.96(13) 130.77(13) yes
S6 Sn1 S6 1_544 . 3_666 93.70(14) 81.02(13) 107.27(15) yes
S6 Sn1 S6 1_544 . 4_564 65.56(13) 64.17(13) 66.95(13) yes
S6 Sn1 S6 2_646 . 3_666 61.69(13) 61.42(13) 61.96(13) yes
S6 Sn1 S6 2_646 . 4_564 93.70(14) 81.02(13) 107.27(15) yes
S6 Sn1 S6 3_666 . 4_564 126.82(13) 124.96(13) 130.77(13) yes
P1 Sn2 S1 1_455 . 1_455 34.97(12) 34.09(12) 35.84(12) yes
P1 Sn2 S1 1_455 . . 156.37(12) 150.30(12) 162.43(13) yes
P1 Sn2 S1 1_455 . 2_646 102.69(12) 87.38(11) 118.00(14) yes
P1 Sn2 S1 1_455 . 2_656 102.69(12) 87.38(11) 118.00(14) yes
P1 Sn2 S2 1_455 . 1_455 35.20(13) 32.93(12) 37.04(14) yes
P1 Sn2 S2 1_455 . 2_646 97.73(13) 89.84(12) 107.10(13) yes
P1 Sn2 S2 1_455 . 3_676 97.73(13) 89.84(12) 107.10(13) yes
P1 Sn2 S2 1_455 . 4_465 35.20(13) 32.93(12) 37.04(14) yes
P1 Sn2 S4 1_455 . . 94.60(13) 93.34(13) 95.86(13) yes
S1 Sn2 S1 1_455 . . 148.00(12) 143.36(12) 152.64(12) yes
S1 Sn2 S1 1_455 . 2_646 102.50(12) 83.90(10) 119.78(13) yes
S1 Sn2 S1 1_455 . 2_656 102.50(12) 83.90(10) 119.78(13) yes
S1 Sn2 S2 1_455 . 1_455 58.75(13) 53.79(12) 63.45(14) yes
S1 Sn2 S2 1_455 . 2_646 68.43(12) 62.23(11) 75.16(13) yes
S1 Sn2 S2 1_455 . 3_676 68.43(12) 62.23(11) 75.16(13) yes
S1 Sn2 S2 1_455 . 4_465 58.75(13) 53.79(12) 63.45(14) yes
S1 Sn2 S4 1_455 . . 128.27(13) 127.79(13) 128.76(13) yes
S1 Sn2 S1 . . 2_646 76.76(12) 62.57(11) 87.71(14) yes
S1 Sn2 S1 . . 2_656 76.76(12) 62.57(11) 87.71(14) yes
S1 Sn2 S2 . . 1_455 135.54(14) 116.19(13) 150.14(15) yes
S1 Sn2 S2 . . 2_646 89.76(13) 80.19(12) 95.44(13) yes
S1 Sn2 S2 . . 3_676 89.76(13) 80.19(12) 95.44(13) yes
S1 Sn2 S2 . . 4_465 135.54(14) 116.19(13) 150.14(15) yes
S1 Sn2 S4 . . . 70.86(13) 70.72(13) 71.01(13) yes
S1 Sn2 S1 2_646 . 2_656 153.42(12) 150.10(12) 156.73(13) yes
S1 Sn2 S2 2_646 . 1_455 131.08(14) 119.78(14) 143.17(13) yes
S1 Sn2 S2 2_646 . 2_646 59.46(13) 48.83(11) 70.29(14) yes
S1 Sn2 S2 2_646 . 3_676 122.42(13) 111.34(14) 132.82(14) yes
S1 Sn2 S2 2_646 . 4_465 70.36(13) 58.53(11) 83.12(15) yes
S1 Sn2 S4 2_646 . . 84.96(11) 77.68(10) 89.91(12) yes
S1 Sn2 S2 2_656 . 1_455 70.36(13) 58.53(11) 83.12(15) yes
S1 Sn2 S2 2_656 . 2_646 122.42(13) 111.34(14) 132.82(14) yes
S1 Sn2 S2 2_656 . 3_676 59.46(13) 48.83(11) 70.29(14) yes
S1 Sn2 S2 2_656 . 4_465 131.08(14) 119.78(14) 143.17(13) yes
S1 Sn2 S4 2_656 . . 84.96(11) 77.68(10) 89.91(12) yes
S2 Sn2 S2 1_455 . 2_646 126.39(14) 123.48(14) 130.25(14) yes
S2 Sn2 S2 1_455 . 3_676 93.64(15) 81.15(14) 107.55(16) yes
S2 Sn2 S2 1_455 . 4_465 61.65(15) 61.26(16) 62.04(14) yes
S2 Sn2 S4 1_455 . . 78.86(14) 73.95(13) 83.05(16) yes
S2 Sn2 S2 2_646 . 3_676 65.10(15) 63.32(14) 66.88(15) yes
S2 Sn2 S2 2_646 . 4_465 93.64(15) 81.15(14) 107.55(16) yes
S2 Sn2 S4 2_646 . . 142.69(13) 127.05(13) 156.22(14) yes
S2 Sn2 S2 3_676 . 4_465 126.39(15) 123.48(15) 130.25(14) yes
S2 Sn2 S4 3_676 . . 142.69(13) 127.05(13) 156.22(14) yes
S2 Sn2 S4 4_465 . . 78.86(14) 73.95(13) 83.05(16) yes
Sn2 P1 S1 1_655 . . 75.46(19) 72.56(19) 78.36(19) yes
Sn2 P1 S2 1_655 . . 67.6(2) 54.3(2) 79.4(2) yes
Sn2 P1 S2 1_655 . 4_565 67.6(2) 54.3(2) 79.4(2) yes
Sn2 P1 S4 1_655 . . 165.3(2) 161.8(2) 168.8(2) yes
S1 P1 S2 . . . 107.4(3) 105.5(3) 108.9(3) yes
S1 P1 S2 . . 4_565 107.4(3) 105.5(3) 108.9(3) yes
S1 P1 S4 . . . 109.2(3) 108.4(3) 109.9(3) yes
S2 P1 S2 . . 4_565 111.4(3) 111.4(3) 111.5(3) yes
S2 P1 S4 . . . 110.7(3) 107.8(3) 113.3(3) yes
S2 P1 S4 4_565 . . 110.7(3) 107.8(3) 113.3(3) yes
Sn1 P2 Sn1 1_556 . 1_566 113.57(10) 112.96(10) 114.18(10) yes
Sn1 P2 Sn1 1_556 . 2_656 70.63(8) 63.43(7) 77.76(9) yes
Sn1 P2 S3 1_556 . 1_556 59.32(16) 49.55(16) 70.68(17) yes
Sn1 P2 S5 1_556 . 1_655 110.3(2) 101.9(2) 118.9(2) yes
Sn1 P2 S6 1_556 . . 138.0(2) 132.1(2) 142.8(2) yes
Sn1 P2 S6 1_556 . 4_565 51.00(19) 43.33(18) 57.7(2) yes
Sn1 P2 Sn1 1_566 . 2_656 70.63(8) 63.43(7) 77.76(9) yes
Sn1 P2 S3 1_566 . 1_556 59.32(16) 49.55(16) 70.68(17) yes
Sn1 P2 S5 1_566 . 1_655 110.3(2) 101.9(2) 118.9(2) yes
Sn1 P2 S6 1_566 . . 51.00(19) 43.33(18) 57.7(2) yes
Sn1 P2 S6 1_566 . 4_565 138.0(2) 132.1(2) 142.8(2) yes
Sn1 P2 S3 2_656 . 1_556 75.5(2) 73.4(2) 77.6(2) yes
Sn1 P2 S5 2_656 . 1_655 165.6(2) 162.7(2) 168.6(2) yes
Sn1 P2 S6 2_656 . . 67.56(18) 54.82(17) 79.21(18) yes
Sn1 P2 S6 2_656 . 4_565 67.56(18) 54.82(17) 79.21(18) yes
S3 P2 S5 1_556 . 1_655 109.0(3) 108.1(3) 109.9(3) yes
S3 P2 S6 1_556 . . 107.3(3) 105.9(3) 109.0(3) yes
S3 P2 S6 1_556 . 4_565 107.3(3) 105.9(3) 109.0(3) yes
S5 P2 S6 1_655 . . 110.8(3) 108.2(3) 113.5(3) yes
S5 P2 S6 1_655 . 4_565 110.8(3) 108.2(3) 113.5(3) yes
S6 P2 S6 . . 4_565 111.5(3) 111.3(3) 111.6(3) yes
Cs1 S1 Sn2 2_656 . . 91.66(9) 90.27(9) 93.04(9) yes
Cs1 S1 Sn2 2_656 . 1_655 107.52(9) 105.67(9) 109.37(10) yes
Cs1 S1 Sn2 2_656 . 2_646 90.10(9) 79.92(7) 100.07(11) yes
Cs1 S1 Sn2 2_656 . 2_656 90.10(9) 79.92(7) 100.07(11) yes
Cs1 S1 P1 2_656 . . 166.3(2) 166.1(2) 166.5(2) yes
Cs1 S1 S2 2_656 . . 143.78(16) 131.35(17) 156.27(16) yes
Cs1 S1 S2 2_656 . 4_565 143.78(16) 131.35(17) 156.27(16) yes
Cs1 S1 S4 2_656 . . 141.88(14) 139.31(14) 144.45(14) yes
Sn2 S1 Sn2 . . 1_655 148.35(13) 141.72(13) 154.98(13) yes
Sn2 S1 Sn2 . . 2_646 103.24(11) 85.47(10) 124.23(14) yes
Sn2 S1 Sn2 . . 2_656 103.24(11) 85.47(10) 124.23(14) yes
Sn2 S1 P1 . . . 86.1(2) 85.7(2) 86.4(2) yes
Sn2 S1 S2 . . . 103.52(15) 96.05(15) 110.73(15) yes
Sn2 S1 S2 . . 4_565 103.52(15) 96.05(15) 110.73(15) yes
Sn2 S1 S4 . . . 51.38(11) 50.98(11) 51.78(11) yes
Sn2 S1 Sn2 1_655 . 2_646 77.46(8) 64.58(6) 89.04(9) yes
Sn2 S1 Sn2 1_655 . 2_656 77.46(8) 64.58(6) 89.04(9) yes
Sn2 S1 P1 1_655 . . 69.6(2) 67.5(2) 71.6(2) yes
Sn2 S1 S2 1_655 . . 56.37(12) 46.71(11) 64.29(12) yes
Sn2 S1 S2 1_655 . 4_565 56.37(12) 46.71(11) 64.29(12) yes
Sn2 S1 S4 1_655 . . 103.62(13) 101.57(13) 105.67(13) yes
Sn2 S1 Sn2 2_646 . 2_656 153.42(11) 150.10(11) 156.73(11) yes
Sn2 S1 P1 2_646 . . 89.74(18) 82.88(18) 94.6(2) yes
Sn2 S1 S2 2_646 . . 114.90(15) 110.29(14) 117.71(16) yes
Sn2 S1 S2 2_646 . 4_565 55.76(13) 50.22(13) 59.31(14) yes
Sn2 S1 S4 2_646 . . 97.39(12) 88.34(11) 106.81(14) yes
Sn2 S1 P1 2_656 . . 89.74(18) 82.88(18) 94.6(2) yes
Sn2 S1 S2 2_656 . . 55.76(13) 50.22(13) 59.31(14) yes
Sn2 S1 S2 2_656 . 4_565 114.90(15) 110.29(14) 117.71(16) yes
Sn2 S1 S4 2_656 . . 97.39(12) 88.34(11) 106.81(14) yes
P1 S1 S2 . . . 35.86(17) 35.25(18) 36.80(17) yes
P1 S1 S2 . . 4_565 35.86(17) 35.25(18) 36.80(17) yes
P1 S1 S4 . . . 35.09(15) 34.71(15) 35.48(15) yes
S2 S1 S2 . . 4_565 60.96(15) 60.61(15) 61.30(15) yes
S2 S1 S4 . . . 60.36(14) 59.15(14) 61.47(14) yes
S2 S1 S4 4_565 . . 60.36(14) 59.15(14) 61.47(14) yes
Sn2 S2 Sn2 1_655 . 2_656 84.44(14) 82.43(13) 87.87(15) yes
Sn2 S2 P1 1_655 . . 77.2(3) 67.7(3) 89.0(3) yes
Sn2 S2 S1 1_655 . . 64.88(14) 59.39(13) 71.84(16) yes
Sn2 S2 S2 1_655 . 4_565 59.18(14) 46.65(13) 72.09(16) yes
Sn2 S2 S2 1_655 . 4_575 120.69(19) 111.90(18) 130.08(18) yes
Sn2 S2 S4 1_655 . . 111.65(17) 100.52(16) 125.1(2) yes
Sn2 S2 P1 2_656 . . 99.2(3) 87.6(3) 112.4(3) yes
Sn2 S2 S1 2_656 . . 64.78(13) 51.44(12) 80.25(15) yes
Sn2 S2 S2 2_656 . 4_565 122.5(2) 108.7(2) 138.0(2) yes
Sn2 S2 S2 2_656 . 4_575 57.45(14) 48.84(13) 67.84(15) yes
Sn2 S2 S4 2_656 . . 102.69(17) 95.92(17) 107.69(17) yes
P1 S2 S1 . . . 36.78(18) 35.85(18) 37.72(18) yes
P1 S2 S2 . . 4_565 34.28(17) 33.99(17) 34.65(18) yes
P1 S2 S2 . . 4_575 145.1(3) 141.7(3) 147.8(3) yes
P1 S2 S4 . . . 34.76(16) 33.68(17) 36.10(16) yes
S1 S2 S2 . . 4_565 59.52(16) 58.47(15) 60.69(16) yes
S1 S2 S2 . . 4_575 120.4(2) 111.0(2) 129.2(2) yes
S1 S2 S4 . . . 60.51(15) 60.10(15) 61.04(14) yes
S2 S2 S2 4_565 . 4_575 173.6(2) 169.6(2) 177.7(2) yes
S2 S2 S4 4_565 . . 59.94(14) 58.74(14) 61.20(14) yes
S2 S2 S4 4_575 . . 119.81(18) 114.87(18) 124.21(18) yes
Cs2 S3 Sn1 . . . 90.31(9) 80.88(7) 99.87(10) yes
Cs2 S3 Sn1 . . 1_565 90.31(9) 80.88(7) 99.87(10) yes
Cs2 S3 Sn1 . . 2_655 106.99(9) 104.97(9) 109.02(9) yes
Cs2 S3 Sn1 . . 2_755 91.98(9) 91.09(8) 92.88(9) yes
Cs2 S3 P2 . . 1_554 165.8(2) 164.6(2) 167.0(2) yes
Cs2 S3 S5 . . 1_654 142.22(18) 140.40(18) 144.05(18) yes
Cs2 S3 S6 . . 1_554 143.53(15) 130.19(15) 155.74(15) yes
Cs2 S3 S6 . . 4_564 143.53(15) 130.19(15) 155.74(15) yes
Sn1 S3 Sn1 . . 1_565 152.88(11) 150.40(10) 155.36(11) yes
Sn1 S3 Sn1 . . 2_655 77.11(8) 65.23(7) 88.75(9) yes
Sn1 S3 Sn1 . . 2_755 103.49(11) 85.29(10) 124.08(13) yes
Sn1 S3 P2 . . 1_554 89.41(18) 82.22(18) 94.97(19) yes
Sn1 S3 S5 . . 1_654 97.26(12) 87.49(11) 107.23(14) yes
Sn1 S3 S6 . . 1_554 114.39(13) 109.93(13) 117.47(14) yes
Sn1 S3 S6 . . 4_564 55.49(11) 50.04(11) 59.64(12) yes
Sn1 S3 Sn1 1_565 . 2_655 77.11(8) 65.23(7) 88.75(9) yes
Sn1 S3 Sn1 1_565 . 2_755 103.49(11) 85.29(10) 124.08(13) yes
Sn1 S3 P2 1_565 . 1_554 89.41(18) 82.22(18) 94.97(19) yes
Sn1 S3 S5 1_565 . 1_654 97.26(12) 87.49(11) 107.23(14) yes
Sn1 S3 S6 1_565 . 1_554 55.49(11) 50.04(11) 59.64(12) yes
Sn1 S3 S6 1_565 . 4_564 114.39(13) 109.93(13) 117.47(14) yes
Sn1 S3 Sn1 2_655 . 2_755 148.82(12) 142.42(13) 155.22(12) yes
Sn1 S3 P2 2_655 . 1_554 69.36(14) 67.70(14) 71.03(14) yes
Sn1 S3 S5 2_655 . 1_654 103.41(17) 101.75(17) 105.08(17) yes
Sn1 S3 S6 2_655 . 1_554 56.22(10) 47.02(10) 63.86(10) yes
Sn1 S3 S6 2_655 . 4_564 56.22(10) 47.02(10) 63.86(10) yes
Sn1 S3 P2 2_755 . 1_554 86.29(15) 86.11(15) 86.47(15) yes
Sn1 S3 S5 2_755 . 1_654 51.62(16) 51.44(16) 51.81(16) yes
Sn1 S3 S6 2_755 . 1_554 103.69(13) 96.39(13) 110.55(13) yes
Sn1 S3 S6 2_755 . 4_564 103.69(13) 96.39(13) 110.55(13) yes
P2 S3 S5 1_554 . 1_654 35.06(19) 34.69(19) 35.42(19) yes
P2 S3 S6 1_554 . 1_554 35.75(16) 34.98(16) 36.48(15) yes
P2 S3 S6 1_554 . 4_564 35.75(16) 34.98(16) 36.48(15) yes
S5 S3 S6 1_654 . 1_554 60.24(12) 59.00(12) 61.40(12) yes
S5 S3 S6 1_654 . 4_564 60.24(12) 59.00(12) 61.40(12) yes
S6 S3 S6 1_554 . 4_564 60.76(14) 60.33(14) 61.20(14) yes
Sn2 S4 P1 . . . 93.1(3) 92.7(3) 93.4(3) yes
Sn2 S4 S1 . . . 57.76(13) 57.50(13) 58.01(13) yes
Sn2 S4 S2 . . . 107.76(18) 101.33(17) 113.26(18) yes
Sn2 S4 S2 . . 4_565 107.76(18) 101.33(17) 113.26(18) yes
P1 S4 S1 . . . 35.75(17) 35.41(17) 36.09(17) yes
P1 S4 S2 . . . 34.55(18) 33.05(18) 36.11(18) yes
P1 S4 S2 . . 4_565 34.55(18) 33.05(18) 36.11(18) yes
S1 S4 S2 . . . 59.13(15) 58.11(15) 60.57(15) yes
S1 S4 S2 . . 4_565 59.13(15) 58.11(15) 60.57(15) yes
S2 S4 S2 . . 4_565 60.12(15) 60.06(15) 60.18(15) yes
Sn1 S5 P2 2_656 . 1_455 92.99(19) 92.93(19) 93.04(19) yes
Sn1 S5 S3 2_656 . 1_456 57.47(13) 57.27(13) 57.66(13) yes
Sn1 S5 S6 2_656 . 1_455 107.67(16) 101.79(15) 112.98(16) yes
Sn1 S5 S6 2_656 . 4_465 107.67(16) 101.79(15) 112.98(16) yes
P2 S5 S3 1_455 . 1_456 35.96(17) 35.40(17) 36.51(17) yes
P2 S5 S6 1_455 . 1_455 34.50(16) 32.97(17) 35.89(17) yes
P2 S5 S6 1_455 . 4_465 34.50(16) 32.97(17) 35.89(17) yes
S3 S5 S6 1_456 . 1_455 59.24(13) 58.27(13) 60.77(13) yes
S3 S5 S6 1_456 . 4_465 59.24(13) 58.27(13) 60.77(13) yes
S6 S5 S6 1_455 . 4_465 60.08(13) 59.96(13) 60.21(13) yes
Sn1 S6 Sn1 1_566 . 2_656 84.47(14) 81.85(13) 88.57(15) yes
Sn1 S6 P2 1_566 . . 99.5(2) 87.5(2) 112.2(2) yes
Sn1 S6 S3 1_566 . 1_556 64.93(14) 51.19(13) 80.14(15) yes
Sn1 S6 S5 1_566 . 1_655 102.9(2) 96.1(2) 109.1(2) yes
Sn1 S6 S6 1_566 . 4_565 122.7(2) 108.51(19) 138.1(2) yes
Sn1 S6 S6 1_566 . 4_575 57.22(13) 49.30(12) 66.53(14) yes
Sn1 S6 P2 2_656 . . 77.2(2) 67.65(18) 88.4(2) yes
Sn1 S6 S3 2_656 . 1_556 64.92(15) 60.11(14) 70.83(16) yes
Sn1 S6 S5 2_656 . 1_655 111.67(19) 100.44(17) 124.2(2) yes
Sn1 S6 S6 2_656 . 4_565 59.16(13) 46.94(11) 71.64(14) yes
Sn1 S6 S6 2_656 . 4_575 120.68(18) 111.44(18) 130.34(18) yes
P2 S6 S3 . . 1_556 36.91(18) 36.06(18) 37.61(18) yes
P2 S6 S5 . . 1_655 34.71(19) 33.48(19) 35.91(18) yes
P2 S6 S6 . . 4_565 34.27(16) 34.05(16) 34.59(16) yes
P2 S6 S6 . . 4_575 144.9(2) 141.9(2) 149.6(2) yes
S3 S6 S5 1_556 . 1_655 60.5(2) 60.1(2) 61.2(2) yes
S3 S6 S6 1_556 . 4_565 59.62(14) 58.58(14) 60.89(15) yes
S3 S6 S6 1_556 . 4_575 120.22(19) 110.43(19) 129.29(19) yes
S5 S6 S6 1_655 . 4_565 59.96(13) 58.75(13) 61.29(13) yes
S5 S6 S6 1_655 . 4_575 119.73(17) 113.76(17) 125.08(17) yes
S6 S6 S6 4_565 . 4_575 172.3(2) 168.6(2) 176.0(2) yes

loop_
_geom_bond_atom_site_label_1
_geom_bond_atom_site_label_2
_geom_bond_site_symmetry_1
_geom_bond_site_symmetry_2
_geom_bond_distance_av
_geom_bond_distance_min
_geom_bond_distance_max
_geom_bond_publ_flag
Cs1 S1 . 2_646 3.463(4) 3.415(4) 3.511(4) yes
Cs2 S3 . . 3.447(3) 3.444(3) 3.450(3) yes
Sn1 P2 . 1_544 4.074(4) 3.497(4) 4.673(4) yes
Sn1 P2 . 1_554 4.074(4) 3.497(4) 4.673(4) yes
Sn1 P2 . 2_646 3.380(5) 3.366(5) 3.395(5) yes
Sn1 S3 . 1_545 3.515(4) 2.709(4) 4.326(4) yes
Sn1 S3 . . 3.515(4) 2.709(4) 4.326(4) yes
Sn1 S3 . 2_645 3.497(5) 3.411(5) 3.584(5) yes
Sn1 S3 . 2_745 2.987(5) 2.970(5) 3.004(5) yes
Sn1 S5 . 2_646 2.778(4) 2.775(4) 2.781(4) yes
Sn1 S6 . 1_544 3.226(6) 2.945(6) 3.562(5) yes
Sn1 S6 . 2_646 3.200(5) 2.776(6) 3.606(5) yes
Sn1 S6 . 3_666 3.200(5) 2.776(6) 3.606(5) yes
Sn1 S6 . 4_564 3.226(6) 2.945(6) 3.562(5) yes
Sn2 P1 . 1_455 3.380(5) 3.350(5) 3.410(5) yes
Sn2 S1 . 1_455 3.491(5) 3.368(5) 3.613(6) yes
Sn2 S1 . . 2.993(5) 2.976(5) 3.010(5) yes
Sn2 S1 . 2_646 3.512(4) 2.705(4) 4.328(4) yes
Sn2 S1 . 2_656 3.512(4) 2.705(4) 4.328(4) yes
Sn2 S2 . 1_455 3.202(5) 2.768(6) 3.622(6) yes
Sn2 S2 . 2_646 3.237(5) 2.942(5) 3.619(5) yes
Sn2 S2 . 3_676 3.237(5) 2.942(5) 3.619(5) yes
Sn2 S2 . 4_465 3.202(5) 2.768(6) 3.622(6) yes
Sn2 S4 . . 2.765(5) 2.757(5) 2.772(5) yes
P1 S1 . . 2.068(5) 2.067(5) 2.068(5) yes
P1 S2 . . 2.024(6) 2.004(7) 2.038(7) yes
P1 S2 . 4_565 2.024(6) 2.004(7) 2.038(7) yes
P1 S4 . . 2.035(6) 2.032(6) 2.038(6) yes
P2 S3 . 1_556 2.079(5) 2.070(5) 2.088(5) yes
P2 S5 . 1_655 2.034(6) 2.034(6) 2.034(6) yes
P2 S6 . . 2.023(6) 2.007(6) 2.034(6) yes
P2 S6 . 4_565 2.023(6) 2.007(6) 2.034(6) yes
S1 S2 . . 3.297(6) 3.256(6) 3.341(7) yes
S1 S2 . 4_565 3.297(6) 3.256(6) 3.341(7) yes
S1 S4 . . 3.343(6) 3.331(6) 3.356(6) yes
S2 S2 . 4_565 3.345(7) 3.338(7) 3.351(7) yes
S2 S2 . 4_575 3.512(7) 3.492(7) 3.532(7) yes
S2 S4 . . 3.338(7) 3.293(7) 3.375(7) yes
S3 S5 . 1_654 3.348(5) 3.336(5) 3.360(5) yes
S3 S6 . 1_554 3.305(6) 3.263(6) 3.355(6) yes
S3 S6 . 4_564 3.305(6) 3.263(6) 3.355(6) yes
S5 S6 . 1_455 3.339(7) 3.295(7) 3.380(7) yes
S5 S6 . 4_465 3.339(7) 3.295(7) 3.380(7) yes
S6 S6 . 4_565 3.343(7) 3.336(7) 3.350(7) yes
S6 S6 . 4_575 3.518(7) 3.496(7) 3.540(7) yes
